data_2204527
loop_
_publ_author_name
'Huo, Fangjun'
'Yin, Caixia'
'Yang, Pin'

_publ_section_title
;
 7-Nitro-2,3-dihydro-1<i>H</i>-cyclopenta[<i>b</i>]chromen-1-one
;
_journal_issue 11
_journal_name_full 'Acta Crystallographica Section E'
_journal_page_first o2087
_journal_page_last o2089
_journal_paper_doi 10.1107/S1600536804026078
_journal_volume 60
_journal_year 2004
_chemical_formula_iupac 'C12 H9 N O4'
_chemical_formula_moiety 'C12 H9 N O4'
_chemical_formula_sum 'C12 H9 N O4'
_chemical_formula_weight 231.20
_chemical_name_systematic
;
7-Nitro-2,3-dihydro-1H-cyclopenta[b]chromen-1-one
;
_space_group_IT_number 14
_symmetry_cell_setting monoclinic
_symmetry_space_group_name_Hall '-P 2yn'
_symmetry_space_group_name_H-M 'P 1 21/n 1'
_atom_sites_solution_hydrogens geom
_atom_sites_solution_primary direct
_atom_sites_solution_secondary difmap
_audit_creation_method SHELXL-97
_cell_angle_alpha 90.00
_cell_angle_beta 98.257(4)
_cell_angle_gamma 90.00
_cell_formula_units_Z 4
_cell_length_a 6.0584(11)
_cell_length_b 19.717(4)
_cell_length_c 8.9513(16)
_cell_measurement_reflns_used 6400
_cell_measurement_temperature 293(2)
_cell_measurement_theta_max 22.36
_cell_measurement_theta_min 2.52
_cell_volume 1058.2(3)
_computing_cell_refinement 'SAINT (Bruker, 2000)'
_computing_data_collection 'SMART (Bruker, 2000)'
_computing_data_reduction SAINT
_computing_molecular_graphics 'SHELXTL (Bruker, 1999)'
_computing_publication_material SHELXTL
_computing_structure_refinement 'SHELXL97 (Sheldrick, 2000)'
_computing_structure_solution 'SHELXS97 (Sheldrick, 2000)'
_diffrn_ambient_temperature 293(2)
_diffrn_measured_fraction_theta_full 0.992
_diffrn_measured_fraction_theta_max 0.992
_diffrn_measurement_device_type 'Bruker SMART CCD area-detector'
_diffrn_measurement_method \w
_diffrn_radiation_monochromator graphite
_diffrn_radiation_source 'fine-focus sealed tube'
_diffrn_radiation_type MoK\a
_diffrn_radiation_wavelength 0.71073
_diffrn_reflns_av_R_equivalents 0.0643
_diffrn_reflns_av_sigmaI/netI 0.0669
_diffrn_reflns_limit_h_max 6
_diffrn_reflns_limit_h_min -7
_diffrn_reflns_limit_k_max 20
_diffrn_reflns_limit_k_min -23
_diffrn_reflns_limit_l_max 9
_diffrn_reflns_limit_l_min -10
_diffrn_reflns_number 4356
_diffrn_reflns_theta_full 25.01
_diffrn_reflns_theta_max 25.01
_diffrn_reflns_theta_min 2.07
_diffrn_standards_decay_% 2.53
_diffrn_standards_interval_count 0
_diffrn_standards_interval_time 0
_diffrn_standards_number 0
_exptl_absorpt_coefficient_mu 0.111
_exptl_absorpt_correction_T_max 0.9890
_exptl_absorpt_correction_T_min 0.9782
_exptl_absorpt_correction_type multi-scan
_exptl_absorpt_process_details '(SADABS; Sheldrick, 1996)'
_exptl_crystal_colour yellow
_exptl_crystal_density_diffrn 1.451
_exptl_crystal_density_method 'not measured'
_exptl_crystal_description block
_exptl_crystal_F_000 480
_exptl_crystal_size_max 0.20
_exptl_crystal_size_mid 0.20
_exptl_crystal_size_min 0.10
_refine_diff_density_max 0.166
_refine_diff_density_min -0.178
_refine_ls_extinction_coef none
_refine_ls_extinction_method SHELXL97
_refine_ls_goodness_of_fit_ref 0.978
_refine_ls_hydrogen_treatment constr
_refine_ls_matrix_type full
_refine_ls_number_parameters 183
_refine_ls_number_reflns 1850
_refine_ls_number_restraints 5
_refine_ls_restrained_S_all 0.977
_refine_ls_R_factor_all 0.0946
_refine_ls_R_factor_gt 0.0524
_refine_ls_shift/su_max 0.000
_refine_ls_shift/su_mean 0.000
_refine_ls_structure_factor_coef Fsqd
_refine_ls_weighting_details 'calc w=1/[\s^2^(Fo^2^)+(0.0544P)^2^] where P=(Fo^2^+2Fc^2^)/3'
_refine_ls_weighting_scheme calc
_refine_ls_wR_factor_gt 0.1081
_refine_ls_wR_factor_ref 0.1247
_reflns_number_gt 1165
_reflns_number_total 1850
_reflns_threshold_expression I>2\s(I)
_cod_data_source_file lh6267.cif
_cod_data_source_block I
_cod_original_sg_symbol_H-M 'P 21/n'
_cod_database_code 2204527
_cod_database_fobs_code 2204527

loop_
_symmetry_equiv_pos_as_xyz
'x, y, z'
'-x+1/2, y+1/2, -z+1/2'
'-x, -y, -z'
'x-1/2, -y-1/2, z-1/2'

loop_
_atom_site_label
_atom_site_fract_x
_atom_site_fract_y
_atom_site_fract_z
_atom_site_U_iso_or_equiv
_atom_site_adp_type
_atom_site_calc_flag
_atom_site_refinement_flags
_atom_site_occupancy
_atom_site_disorder_assembly
_atom_site_disorder_group
_atom_site_type_symbol
O1 0.4651(3) 0.83740(8) 0.77807(19) 0.0625(6) Uani d D 1 . . O
O2 -0.1177(3) 0.88831(9) 1.0617(2) 0.0688(6) Uani d . 1 A . O
O3 0.8800(4) 1.10283(10) 0.5657(2) 0.0920(7) Uani d . 1 . . O
O4 0.6501(3) 1.14603(9) 0.7013(2) 0.0784(6) Uani d . 1 . . O
N 0.7345(4) 1.09737(11) 0.6467(2) 0.0636(6) Uani d . 1 . . N
C1 0.0167(4) 0.85576(13) 1.0037(3) 0.0542(7) Uani d D 1 . . C
C2 0.1961(4) 0.88384(12) 0.9283(3) 0.0563(7) Uani d D 1 A . C
C3 0.3602(8) 0.82608(17) 0.9093(5) 0.0518(14) Uani d PD 0.720(9) A 1 C
H3A 0.4713 0.8212 0.9997 0.078 Uiso calc PR 0.720(9) A 1 H
C4 0.201(2) 0.7664(3) 0.8916(16) 0.081(4) Uani d PD 0.720(9) A 1 C
H4A 0.2807 0.7249 0.9224 0.121 Uiso calc PR 0.720(9) A 1 H
H4B 0.1347 0.7618 0.7869 0.121 Uiso calc PR 0.720(9) A 1 H
C5 0.019(3) 0.7794(2) 0.9913(18) 0.072(4) Uani d PD 0.720(9) A 1 C
H5A -0.1242 0.7623 0.9440 0.109 Uiso calc PR 0.720(9) A 1 H
H5B 0.0568 0.7584 1.0897 0.109 Uiso calc PR 0.720(9) A 1 H
C3A 0.2518(12) 0.8261(5) 0.8243(15) 0.063(4) Uani d PD 0.280(9) A 2 C
H3AA 0.1373 0.8237 0.7353 0.094 Uiso calc PR 0.280(9) A 2 H
C4A 0.248(6) 0.7617(10) 0.916(4) 0.078(9) Uani d PD 0.280(9) A 2 C
H4AA 0.3906 0.7530 0.9772 0.118 Uiso calc PR 0.280(9) A 2 H
H4AB 0.2044 0.7227 0.8527 0.118 Uiso calc PR 0.280(9) A 2 H
C5A 0.068(6) 0.7808(3) 1.013(4) 0.054(6) Uani d PD 0.280(9) A 2 C
H5AA -0.0671 0.7553 0.9798 0.081 Uiso calc PR 0.280(9) A 2 H
H5AB 0.1188 0.7686 1.1177 0.081 Uiso calc PR 0.280(9) A 2 H
C6 0.2374(4) 0.94652(12) 0.8885(3) 0.0467(6) Uani d . 1 . . C
H6A 0.1522 0.9825 0.9157 0.056 Uiso calc R 1 A . H
C7 0.4879(4) 1.02246(12) 0.7660(3) 0.0481(6) Uani d . 1 . . C
H7A 0.4190 1.0607 0.7990 0.058 Uiso calc R 1 A . H
C8 0.6601(4) 1.02938(12) 0.6814(3) 0.0496(6) Uani d . 1 A . C
C9 0.7598(4) 0.97373(13) 0.6268(3) 0.0602(7) Uani d . 1 . . C
H9A 0.8735 0.9793 0.5683 0.072 Uiso calc R 1 A . H
C10 0.6900(4) 0.90974(13) 0.6596(3) 0.0593(7) Uani d . 1 A . C
H10A 0.7549 0.8719 0.6217 0.071 Uiso calc R 1 . . H
C11 0.5241(4) 0.90166(12) 0.7483(3) 0.0473(6) Uani d . 1 A . C
C12 0.4181(4) 0.95823(11) 0.8018(2) 0.0449(6) Uani d . 1 A . C

loop_
_atom_site_aniso_label
_atom_site_aniso_U_11
_atom_site_aniso_U_22
_atom_site_aniso_U_33
_atom_site_aniso_U_12
_atom_site_aniso_U_13
_atom_site_aniso_U_23
O1 0.0739(13) 0.0435(11) 0.0768(13) 0.0021(9) 0.0342(10) -0.0077(8)
O2 0.0674(12) 0.0591(12) 0.0879(13) 0.0027(10) 0.0380(11) -0.0003(10)
O3 0.1031(17) 0.0844(16) 0.1007(16) -0.0194(12) 0.0565(14) 0.0038(12)
O4 0.0886(15) 0.0490(12) 0.1032(15) 0.0041(11) 0.0325(12) 0.0105(11)
N 0.0667(16) 0.0626(16) 0.0631(15) -0.0032(12) 0.0148(13) 0.0079(12)
C1 0.0528(16) 0.0506(16) 0.0615(16) -0.0038(13) 0.0161(14) -0.0035(13)
C2 0.0599(17) 0.0403(15) 0.0733(17) -0.0028(12) 0.0255(14) -0.0064(13)
C3 0.053(3) 0.041(2) 0.065(3) 0.0046(19) 0.018(2) 0.005(2)
C4 0.092(7) 0.026(4) 0.135(9) -0.001(3) 0.054(7) -0.009(4)
C5 0.073(7) 0.052(4) 0.098(8) -0.004(3) 0.034(6) -0.013(4)
C3A 0.051(7) 0.056(7) 0.081(9) 0.007(6) 0.010(6) -0.005(6)
C4A 0.072(12) 0.087(18) 0.082(11) 0.012(10) 0.032(9) 0.033(10)
C5A 0.055(13) 0.040(9) 0.070(9) -0.024(6) 0.013(9) 0.008(8)
C6 0.0483(15) 0.0405(14) 0.0530(14) 0.0067(11) 0.0126(12) -0.0061(11)
C7 0.0511(15) 0.0449(15) 0.0485(15) 0.0035(11) 0.0077(12) -0.0019(11)
C8 0.0531(16) 0.0491(15) 0.0472(15) -0.0061(12) 0.0089(12) 0.0056(11)
C9 0.0595(18) 0.0673(19) 0.0581(17) -0.0024(14) 0.0237(14) -0.0017(14)
C10 0.0656(18) 0.0530(17) 0.0647(17) 0.0071(14) 0.0280(14) -0.0060(13)
C11 0.0507(15) 0.0433(15) 0.0482(14) -0.0012(11) 0.0085(12) -0.0032(11)
C12 0.0482(15) 0.0397(14) 0.0478(14) 0.0011(11) 0.0100(12) -0.0028(11)

loop_
_atom_type_symbol
_atom_type_description
_atom_type_scat_dispersion_real
_atom_type_scat_dispersion_imag
_atom_type_scat_source
C C 0.0033 0.0016 'International Tables Vol C Tables 4.2.6.8 and 6.1.1.4'
H H 0.0000 0.0000 'International Tables Vol C Tables 4.2.6.8 and 6.1.1.4'
N N 0.0061 0.0033 'International Tables Vol C Tables 4.2.6.8 and 6.1.1.4'
O O 0.0106 0.0060 'International Tables Vol C Tables 4.2.6.8 and 6.1.1.4'

loop_
_geom_angle_atom_site_label_1
_geom_angle_atom_site_label_2
_geom_angle_atom_site_label_3
_geom_angle
_geom_angle_publ_flag
C11 O1 C3A 118.6(4) y
C11 O1 C3 117.9(2) y
O4 N O3 123.1(2) ?
O4 N C8 118.4(2) ?
O3 N C8 118.5(2) ?
O2 C1 C2 125.8(2) y
O2 C1 C5A 129.7(10) y
C2 C1 C5A 103.6(10) y
O2 C1 C5 125.1(5) y
C2 C1 C5 109.0(5) y
C6 C2 C1 131.2(2) y
C6 C2 C3 120.9(2) y
C1 C2 C3 107.8(2) y
C6 C2 C3A 117.6(5) y
C1 C2 C3A 103.9(3) y
O1 C3 C4 112.7(6) y
O1 C3 C2 110.2(2) y
C4 C3 C2 100.1(5) y
O1 C3 H3A 111.1 ?
C4 C3 H3A 111.1 ?
C2 C3 H3A 111.1 ?
C3 C4 C5 108.0(7) y
C3 C4 H4A 110.1 ?
C5 C4 H4A 110.1 ?
C3 C4 H4B 110.1 ?
C5 C4 H4B 110.1 ?
H4A C4 H4B 108.4 ?
C1 C5 C4 102.9(7) y
C1 C5 H5A 111.2 ?
C4 C5 H5A 111.2 ?
C1 C5 H5B 111.2 ?
C4 C5 H5B 111.2 ?
H5A C5 H5B 109.1 ?
O1 C3A C4A 111.9(15) y
O1 C3A C2 110.2(3) y
C4A C3A C2 105.7(13) y
O1 C3A H3AA 109.6 ?
C4A C3A H3AA 109.6 ?
C2 C3A H3AA 109.6 ?
C3A C4A C5A 99.8(17) y
C3A C4A H4AA 111.8 ?
C5A C4A H4AA 111.8 ?
C3A C4A H4AB 111.8 ?
C5A C4A H4AB 111.8 ?
H4AA C4A H4AB 109.5 ?
C1 C5A C4A 111.3(15) y
C1 C5A H5AA 109.4 ?
C4A C5A H5AA 109.4 ?
C1 C5A H5AB 109.4 ?
C4A C5A H5AB 109.4 ?
H5AA C5A H5AB 108.0 ?
C2 C6 C12 118.7(2) y
C2 C6 H6A 120.6 ?
C12 C6 H6A 120.6 ?
C8 C7 C12 119.7(2) ?
C8 C7 H7A 120.1 ?
C12 C7 H7A 120.1 ?
C9 C8 C7 121.4(2) ?
C9 C8 N 119.5(2) ?
C7 C8 N 119.2(2) ?
C8 C9 C10 119.5(2) ?
C8 C9 H9A 120.3 ?
C10 C9 H9A 120.3 ?
C9 C10 C11 120.1(2) ?
C9 C10 H10A 120.0 ?
C11 C10 H10A 120.0 ?
O1 C11 C10 117.2(2) y
O1 C11 C12 122.0(2) y
C10 C11 C12 120.8(2) ?
C7 C12 C11 118.5(2) ?
C7 C12 C6 123.2(2) y
C11 C12 C6 118.3(2) y

loop_
_geom_bond_atom_site_label_1
_geom_bond_atom_site_label_2
_geom_bond_distance
_geom_bond_publ_flag
O1 C11 1.353(3) y
O1 C3A 1.430(4) y
O1 C3 1.431(3) y
O2 C1 1.211(3) y
O3 N 1.224(3) ?
O4 N 1.222(3) ?
N C8 1.462(3) ?
C1 C2 1.468(3) y
C1 C5A 1.510(5) y
C1 C5 1.510(5) y
C2 C6 1.320(3) y
C2 C3 1.537(4) y
C2 C3A 1.539(4) y
C3 C4 1.514(9) y
C3 H3A 0.9800 ?
C4 C5 1.537(4) y
C4 H4A 0.9700 ?
C4 H4B 0.9700 ?
C5 H5A 0.9700 ?
C5 H5B 0.9700 ?
C3A C4A 1.514(9) y
C3A H3AA 0.9800 ?
C4A C5A 1.537(4) y
C4A H4AA 0.9700 ?
C4A H4AB 0.9700 ?
C5A H5AA 0.9700 ?
C5A H5AB 0.9700 ?
C6 C12 1.449(3) y
C6 H6A 0.9300 ?
C7 C8 1.382(3) ?
C7 C12 1.387(3) ?
C7 H7A 0.9300 ?
C8 C9 1.375(3) ?
C9 C10 1.376(3) ?
C9 H9A 0.9300 ?
C10 C11 1.377(3) ?
C10 H10A 0.9300 ?
C11 C12 1.405(3) y

loop_
_geom_hbond_atom_site_label_D
_geom_hbond_atom_site_label_H
_geom_hbond_atom_site_label_A
_geom_hbond_site_symmetry_A
_geom_hbond_distance_DH
_geom_hbond_distance_HA
_geom_hbond_distance_DA
_geom_hbond_angle_DHA
_geom_hbond_publ_flag
C6 H6A O2 3_577 0.93 2.57 3.380(3) 146 y
C7 H7A O2 3_577 0.93 2.56 3.390(3) 149 y

loop_
_geom_torsion_atom_site_label_1
_geom_torsion_atom_site_label_2
_geom_torsion_atom_site_label_3
_geom_torsion_atom_site_label_4
_geom_torsion
O2 C1 C2 C6 -9.8(5)
C5A C1 C2 C6 179.5(18)
C5 C1 C2 C6 167.6(8)
O2 C1 C2 C3 165.4(3)
C5A C1 C2 C3 -5.3(18)
C5 C1 C2 C3 -17.3(8)
O2 C1 C2 C3A -158.2(6)
C5A C1 C2 C3A 31.1(19)
C5 C1 C2 C3A 19.2(10)
C11 O1 C3 C4 150.3(6)
C3A O1 C3 C4 48.7(11)
C11 O1 C3 C2 39.4(5)
C3A O1 C3 C2 -62.2(4)
C6 C2 C3 O1 -33.9(5)
C1 C2 C3 O1 150.3(3)
C3A C2 C3 O1 61.3(4)
C6 C2 C3 C4 -152.8(6)
C1 C2 C3 C4 31.4(7)
C3A C2 C3 C4 -57.7(11)
O1 C3 C4 C5 -151.6(8)
C2 C3 C4 C5 -34.5(11)
O2 C1 C5 C4 172.9(8)
C2 C1 C5 C4 -4.5(13)
C5A C1 C5 C4 -71(6)
C3 C4 C5 C1 25.2(14)
C11 O1 C3A C4A -155.0(16)
C3 O1 C3A C4A -55.3(19)
C11 O1 C3A C2 -37.7(12)
C3 O1 C3A C2 62.1(4)
C6 C2 C3A O1 44.0(11)
C1 C2 C3A O1 -162.5(8)
C3 C2 C3A O1 -61.3(4)
C6 C2 C3A C4A 165.1(17)
C1 C2 C3A C4A -41.4(18)
C3 C2 C3A C4A 59.8(19)
O1 C3A C4A C5A 152(2)
C2 C3A C4A C5A 32(3)
O2 C1 C5A C4A 178(2)
C2 C1 C5A C4A -12(3)
C5 C1 C5A C4A 105(8)
C3A C4A C5A C1 -13(4)
C1 C2 C6 C12 -174.3(2)
C3 C2 C6 C12 11.1(4)
C3A C2 C6 C12 -29.3(6)
C12 C7 C8 C9 2.3(4)
C12 C7 C8 N -179.0(2)
O4 N C8 C9 -177.1(2)
O3 N C8 C9 2.2(4)
O4 N C8 C7 4.2(4)
O3 N C8 C7 -176.6(2)
C7 C8 C9 C10 -1.3(4)
N C8 C9 C10 179.9(2)
C8 C9 C10 C11 -1.1(4)
C3A O1 C11 C10 -159.4(6)
C3 O1 C11 C10 157.2(3)
C3A O1 C11 C12 19.0(7)
C3 O1 C11 C12 -24.4(4)
C9 C10 C11 O1 -179.1(2)
C9 C10 C11 C12 2.5(4)
C8 C7 C12 C11 -0.9(3)
C8 C7 C12 C6 -179.3(2)
O1 C11 C12 C7 -179.8(2)
C10 C11 C12 C7 -1.5(4)
O1 C11 C12 C6 -1.3(3)
C10 C11 C12 C6 177.0(2)
C2 C6 C12 C7 -174.0(2)
C2 C6 C12 C11 7.5(3)
